data_1503679
loop_
_publ_author_name
'Stavri, Michael'
'Paton, Alan'
'Skelton, Brian W.'
'Gibbons, Simon'

_publ_section_title
;
 Antibacterial diterpenes from Plectranthus ernstii.
;
_journal_issue 6
_journal_name_full 'Journal of natural products'
_journal_page_first 1191
_journal_page_last 1194
_journal_paper_doi 10.1021/np800581s
_journal_volume 72
_journal_year 2009
_chemical_absolute_configuration ad
_chemical_formula_moiety 'C20 H34 O3, H2 O'
_chemical_formula_sum 'C20 H36 O4'
_chemical_formula_weight 340.49
_chemical_name_systematic
;
 ?
;
_space_group_IT_number 4
_symmetry_cell_setting monoclinic
_symmetry_space_group_name_Hall 'P 2yb'
_symmetry_space_group_name_H-M 'P 1 21 1'
_atom_sites_solution_hydrogens geom
_atom_sites_solution_primary direct
_atom_sites_solution_secondary difmap
_audit_creation_date 2008-08-12T09:23:17-00:00
_audit_creation_method 'WinGX routine CIF_UPDATE'
_cell_angle_alpha 90
_cell_angle_beta 104.6900(10)
_cell_angle_gamma 90
_cell_formula_units_Z 2
_cell_length_a 6.82130(10)
_cell_length_b 12.96400(10)
_cell_length_c 11.38970(10)
_cell_measurement_reflns_used 12141
_cell_measurement_temperature 100(2)
_cell_measurement_theta_max 66.9946
_cell_measurement_theta_min 3.4041
_cell_volume 974.283(19)
_computing_cell_refinement
;
        CrysAlis RED, Oxford Diffraction Ltd.,
        Version 1.171.32.15 (release 10-01-2008 CrysAlis171 .NET)
        (compiled Jan 10 2008,16:37:18)
;
_computing_data_collection
;
        CrysAlis CCD, Oxford Diffraction Ltd.,
        Version 1.171.32.15 (release 10-01-2008 CrysAlis171 .NET)
        (compiled Jan 10 2008,16:37:18)
;
_computing_data_reduction
;
        CrysAlis RED, Oxford Diffraction Ltd.,
        Version 1.171.32.15 (release 10-01-2008 CrysAlis171 .NET)
        (compiled Jan 10 2008,16:37:18)
;
_computing_structure_refinement 'SHELXL-97 (Sheldrick, 1997)'
_diffrn_ambient_temperature 100(2)
_diffrn_detector_area_resol_mean 10.4738
_diffrn_measured_fraction_theta_full 0.997
_diffrn_measured_fraction_theta_max 0.997
_diffrn_measurement_device_type
;
 Oxford Diffraction Gemini diffractometer
;
_diffrn_measurement_method '\w scans'
_diffrn_orient_matrix_UB_11 0.0214113309
_diffrn_orient_matrix_UB_12 -0.1142656465
_diffrn_orient_matrix_UB_13 0.0396497963
_diffrn_orient_matrix_UB_21 0.0505972689
_diffrn_orient_matrix_UB_22 -0.0291184619
_diffrn_orient_matrix_UB_23 -0.1201630027
_diffrn_orient_matrix_UB_31 0.2270219973
_diffrn_orient_matrix_UB_32 0.0170050258
_diffrn_orient_matrix_UB_33 0.059552883
_diffrn_radiation_monochromator graphite
_diffrn_radiation_type CuK\a
_diffrn_radiation_wavelength 1.54184
_diffrn_reflns_av_R_equivalents 0.0195
_diffrn_reflns_av_unetI/netI 0.0104
_diffrn_reflns_limit_h_max 8
_diffrn_reflns_limit_h_min -7
_diffrn_reflns_limit_k_max 15
_diffrn_reflns_limit_k_min -15
_diffrn_reflns_limit_l_max 13
_diffrn_reflns_limit_l_min -13
_diffrn_reflns_number 12963
_diffrn_reflns_theta_full 67.2
_diffrn_reflns_theta_max 67.2
_diffrn_reflns_theta_min 4.01
_exptl_absorpt_coefficient_mu 0.624
_exptl_absorpt_correction_T_max 1
_exptl_absorpt_correction_T_min 0.79815
_exptl_absorpt_correction_type multi-scan
_exptl_absorpt_process_details
;
        CrysAlis RED, Oxford Diffraction Ltd.,
        Version 1.171.32.15 (release 10-01-2008 CrysAlis171 .NET)
        (compiled Jan 10 2008,16:37:18)
        Empirical absorption correction using spherical harmonics,
 implemented in SCALE3 ABSPACK scaling algorithm.
;
_exptl_crystal_colour colourless
_exptl_crystal_density_diffrn 1.161
_exptl_crystal_density_method 'not measured'
_exptl_crystal_description plate
_exptl_crystal_F_000 376
_exptl_crystal_size_max 0.23
_exptl_crystal_size_mid 0.2
_exptl_crystal_size_min 0.06
_refine_diff_density_max 0.199
_refine_diff_density_min -0.15
_refine_diff_density_rms 0.032
_refine_ls_abs_structure_details 'Flack H D (1983), Acta Cryst. A39, 876-881'
_refine_ls_abs_structure_Flack 0.09(12)
_refine_ls_extinction_method none
_refine_ls_goodness_of_fit_ref 0.944
_refine_ls_hydrogen_treatment mixed
_refine_ls_matrix_type full
_refine_ls_number_parameters 239
_refine_ls_number_reflns 3441
_refine_ls_number_restraints 1
_refine_ls_restrained_S_all 0.944
_refine_ls_R_factor_all 0.0301
_refine_ls_R_factor_gt 0.0299
_refine_ls_shift/su_max 0.001
_refine_ls_shift/su_mean 0
_refine_ls_structure_factor_coef Fsqd
_refine_ls_weighting_details 'calc w=1/[\s^2^(Fo^2^)+(0.0651P)^2^+0.1603P] where P=(Fo^2^+2Fc^2^)/3'
_refine_ls_weighting_scheme calc
_refine_ls_wR_factor_gt 0.0828
_refine_ls_wR_factor_ref 0.0831
_reflns_number_gt 3402
_reflns_number_total 3441
_reflns_threshold_expression I>2sigma(I)
_cod_data_source_file np800581s_si_001.cif
_cod_data_source_block pe373
_cod_original_cell_volume 974.283(18)
_cod_database_code 1503679

loop_
_symmetry_equiv_pos_as_xyz
'x, y, z'
'-x, y+1/2, -z'

loop_
_atom_site_label
_atom_site_type_symbol
_atom_site_fract_x
_atom_site_fract_y
_atom_site_fract_z
_atom_site_U_iso_or_equiv
_atom_site_adp_type
_atom_site_occupancy
_atom_site_symmetry_multiplicity
_atom_site_calc_flag
_atom_site_refinement_flags
C1 C 0.30882(19) 0.64943(9) 0.68700(11) 0.0218(3) Uani 1 1 d .
H1 H 0.2295 0.6647 0.7477 0.026 Uiso 1 1 calc R
O1 O 0.34823(14) 0.54034(7) 0.68968(9) 0.0252(2) Uani 1 1 d .
H1O H 0.265(3) 0.5139(14) 0.7214(16) 0.029(4) Uiso 1 1 d .
C2 C 0.1771(2) 0.67617(11) 0.56137(12) 0.0266(3) Uani 1 1 d .
H2A H 0.2492 0.6563 0.4995 0.032 Uiso 1 1 calc R
H2B H 0.05 0.6358 0.5459 0.032 Uiso 1 1 calc R
C3 C 0.1259(2) 0.79045(11) 0.54854(12) 0.0279(3) Uani 1 1 d .
H3A H 0.0435 0.8088 0.6056 0.033 Uiso 1 1 calc R
H3B H 0.0429 0.8039 0.4652 0.033 Uiso 1 1 calc R
C4 C 0.3146(2) 0.85947(10) 0.57382(12) 0.0259(3) Uani 1 1 d .
C5 C 0.45037(19) 0.82928(9) 0.70091(11) 0.0215(3) Uani 1 1 d .
H5 H 0.3649 0.8442 0.7584 0.026 Uiso 1 1 calc R
C6 C 0.6378(2) 0.89790(10) 0.74464(12) 0.0250(3) Uani 1 1 d .
H6A H 0.7409 0.8791 0.7009 0.03 Uiso 1 1 calc R
H6B H 0.5998 0.9709 0.7263 0.03 Uiso 1 1 calc R
C7 C 0.7274(2) 0.88516(10) 0.88123(12) 0.0248(3) Uani 1 1 d .
H7A H 0.6276 0.9095 0.9248 0.03 Uiso 1 1 calc R
H7B H 0.8498 0.9289 0.9068 0.03 Uiso 1 1 calc R
C8 C 0.78416(19) 0.77335(10) 0.91727(11) 0.0218(3) Uani 1 1 d .
O8 O 0.82286(14) 0.77545(7) 1.04946(8) 0.0247(2) Uani 1 1 d .
C9 C 0.60116(18) 0.70174(9) 0.86392(11) 0.0206(3) Uani 1 1 d .
H9 H 0.4918 0.7297 0.8991 0.025 Uiso 1 1 calc R
C10 C 0.50890(19) 0.71195(9) 0.72252(11) 0.0199(3) Uani 1 1 d .
C11 C 0.63441(19) 0.59016(9) 0.91635(11) 0.0222(3) Uani 1 1 d .
H11 H 0.5021 0.5648 0.9279 0.027 Uiso 1 1 calc R
O11 O 0.70549(15) 0.51645(7) 0.84296(9) 0.0267(2) Uani 1 1 d .
H11O H 0.603(3) 0.5088(15) 0.7810(18) 0.038(5) Uiso 1 1 d .
C12 C 0.7891(2) 0.58740(11) 1.03964(12) 0.0273(3) Uani 1 1 d .
H12A H 0.7591 0.5274 1.086 0.033 Uiso 1 1 calc R
H12B H 0.9257 0.5769 1.0264 0.033 Uiso 1 1 calc R
C13 C 0.7925(2) 0.68462(11) 1.11572(12) 0.0268(3) Uani 1 1 d .
C14 C 0.6002(2) 0.69569(12) 1.15755(13) 0.0323(3) Uani 1 1 d .
H14 H 0.5592 0.6376 1.1963 0.039 Uiso 1 1 calc R
C15 C 0.4843(2) 0.77816(13) 1.14544(14) 0.0363(3) Uani 1 1 d .
H15A H 0.5191 0.8382 1.1073 0.044 Uiso 1 1 calc R
H15B H 0.3658 0.7777 1.1748 0.044 Uiso 1 1 calc R
C16 C 0.9740(2) 0.68000(13) 1.22677(13) 0.0372(4) Uani 1 1 d .
H16A H 1.097 0.664 1.2007 0.056 Uiso 1 1 calc R
H16B H 0.9512 0.6262 1.2823 0.056 Uiso 1 1 calc R
H16C H 0.9902 0.7468 1.2684 0.056 Uiso 1 1 calc R
C17 C 0.9834(2) 0.74570(11) 0.88567(12) 0.0268(3) Uani 1 1 d .
H17A H 1.096 0.7817 0.9411 0.04 Uiso 1 1 calc R
H17B H 0.9761 0.7667 0.802 0.04 Uiso 1 1 calc R
H17C H 1.0056 0.6711 0.8937 0.04 Uiso 1 1 calc R
C20 C 0.6536(2) 0.67549(10) 0.64524(12) 0.0246(3) Uani 1 1 d .
H20A H 0.7563 0.6291 0.6937 0.037 Uiso 1 1 calc R
H20B H 0.7203 0.7355 0.62 0.037 Uiso 1 1 calc R
H20C H 0.5756 0.6388 0.5732 0.037 Uiso 1 1 calc R
C18 C 0.4170(2) 0.85396(12) 0.46845(12) 0.0335(3) Uani 1 1 d .
H18A H 0.3263 0.8832 0.3952 0.05 Uiso 1 1 calc R
H18B H 0.4463 0.7818 0.4535 0.05 Uiso 1 1 calc R
H18C H 0.5437 0.8934 0.4894 0.05 Uiso 1 1 calc R
C19 C 0.2393(2) 0.97068(11) 0.57934(14) 0.0347(3) Uani 1 1 d .
H19A H 0.3521 1.0187 0.5846 0.052 Uiso 1 1 calc R
H19B H 0.1858 0.9788 0.651 0.052 Uiso 1 1 calc R
H19C H 0.1319 0.9854 0.506 0.052 Uiso 1 1 calc R
O0 O 0.08146(18) 0.45963(9) 0.80895(11) 0.0365(3) Uani 1 1 d .
H0A H -0.029(4) 0.4800(18) 0.8190(19) 0.049(6) Uiso 1 1 d .
H0B H 0.106(3) 0.4029(18) 0.8522(18) 0.041(5) Uiso 1 1 d .

loop_
_atom_site_aniso_label
_atom_site_aniso_U_11
_atom_site_aniso_U_22
_atom_site_aniso_U_33
_atom_site_aniso_U_23
_atom_site_aniso_U_13
_atom_site_aniso_U_12
C1 0.0248(6) 0.0179(6) 0.0243(6) -0.0017(5) 0.0092(5) -0.0004(5)
O1 0.0274(5) 0.0179(4) 0.0318(5) -0.0032(4) 0.0103(4) -0.0035(4)
C2 0.0266(6) 0.0260(7) 0.0252(6) -0.0028(5) 0.0033(5) -0.0045(5)
C3 0.0278(7) 0.0310(8) 0.0237(6) 0.0023(5) 0.0044(5) 0.0016(5)
C4 0.0306(7) 0.0230(6) 0.0234(6) 0.0036(5) 0.0058(5) 0.0004(5)
C5 0.0276(6) 0.0173(6) 0.0213(6) 0.0016(5) 0.0090(5) 0.0011(5)
C6 0.0308(7) 0.0179(6) 0.0270(7) 0.0015(5) 0.0088(5) -0.0026(5)
C7 0.0288(7) 0.0173(6) 0.0280(7) -0.0017(5) 0.0066(5) -0.0038(5)
C8 0.0252(6) 0.0195(6) 0.0210(6) -0.0002(5) 0.0063(5) -0.0018(5)
O8 0.0296(4) 0.0214(4) 0.0224(4) -0.0009(4) 0.0054(4) -0.0051(3)
C9 0.0222(6) 0.0163(6) 0.0238(6) 0.0010(5) 0.0070(5) 0.0004(5)
C10 0.0223(6) 0.0170(6) 0.0214(6) -0.0015(4) 0.0073(5) 0.0000(5)
C11 0.0244(6) 0.0165(6) 0.0260(6) 0.0016(5) 0.0067(5) 0.0005(5)
O11 0.0276(5) 0.0183(4) 0.0331(5) -0.0030(4) 0.0060(4) 0.0029(4)
C12 0.0278(7) 0.0228(7) 0.0303(7) 0.0062(5) 0.0056(5) -0.0002(5)
C13 0.0299(7) 0.0255(7) 0.0243(6) 0.0040(5) 0.0056(5) -0.0037(5)
C14 0.0397(8) 0.0317(7) 0.0282(6) -0.0015(6) 0.0134(6) -0.0095(6)
C15 0.0365(8) 0.0394(8) 0.0377(8) -0.0080(7) 0.0180(6) -0.0065(6)
C16 0.0420(8) 0.0360(8) 0.0281(7) 0.0066(6) -0.0011(6) -0.0081(7)
C17 0.0239(6) 0.0276(7) 0.0287(6) 0.0005(5) 0.0062(5) -0.0029(5)
C20 0.0263(6) 0.0243(6) 0.0262(6) -0.0032(5) 0.0122(5) -0.0012(5)
C18 0.0401(8) 0.0357(8) 0.0252(6) 0.0077(6) 0.0090(6) -0.0020(6)
C19 0.0422(8) 0.0255(7) 0.0333(7) 0.0072(6) 0.0042(6) 0.0054(6)
O0 0.0345(6) 0.0324(6) 0.0479(6) 0.0161(5) 0.0200(5) 0.0097(5)

loop_
_atom_type_symbol
_atom_type_description
_atom_type_scat_dispersion_real
_atom_type_scat_dispersion_imag
_atom_type_scat_source
C C 0.0181 0.0091 'International Tables Vol C Tables 4.2.6.8 and 6.1.1.4'
H H 0 0 'International Tables Vol C Tables 4.2.6.8 and 6.1.1.4'
O O 0.0492 0.0322 'International Tables Vol C Tables 4.2.6.8 and 6.1.1.4'

loop_
_geom_angle_atom_site_label_1
_geom_angle_atom_site_label_2
_geom_angle_atom_site_label_3
_geom_angle
O1 C1 C2 107.82(10)
O1 C1 C10 111.17(10)
C2 C1 C10 113.35(10)
O1 C1 H1 108.1
C2 C1 H1 108.1
C10 C1 H1 108.1
C1 O1 H1O 105.9(12)
C3 C2 C1 112.22(10)
C3 C2 H2A 109.2
C1 C2 H2A 109.2
C3 C2 H2B 109.2
C1 C2 H2B 109.2
H2A C2 H2B 107.9
C2 C3 C4 112.90(11)
C2 C3 H3A 109
C4 C3 H3A 109
C2 C3 H3B 109
C4 C3 H3B 109
H3A C3 H3B 107.8
C3 C4 C18 110.65(11)
C3 C4 C19 106.37(11)
C18 C4 C19 107.37(11)
C3 C4 C5 107.51(10)
C18 C4 C5 115.67(11)
C19 C4 C5 108.89(11)
C6 C5 C4 113.99(10)
C6 C5 C10 110.60(10)
C4 C5 C10 117.07(10)
C6 C5 H5 104.6
C4 C5 H5 104.6
C10 C5 H5 104.6
C7 C6 C5 110.68(10)
C7 C6 H6A 109.5
C5 C6 H6A 109.5
C7 C6 H6B 109.5
C5 C6 H6B 109.5
H6A C6 H6B 108.1
C6 C7 C8 112.59(10)
C6 C7 H7A 109.1
C8 C7 H7A 109.1
C6 C7 H7B 109.1
C8 C7 H7B 109.1
H7A C7 H7B 107.8
O8 C8 C7 103.08(10)
O8 C8 C17 107.86(10)
C7 C8 C17 109.71(10)
O8 C8 C9 109.39(9)
C7 C8 C9 109.79(10)
C17 C8 C9 116.19(11)
C13 O8 C8 120.78(10)
C8 C9 C11 112.38(10)
C8 C9 C10 115.00(10)
C11 C9 C10 116.75(10)
C8 C9 H9 103.5
C11 C9 H9 103.5
C10 C9 H9 103.5
C1 C10 C20 109.69(10)
C1 C10 C5 107.01(10)
C20 C10 C5 112.17(10)
C1 C10 C9 108.61(9)
C20 C10 C9 113.96(10)
C5 C10 C9 105.07(9)
O11 C11 C12 105.27(10)
O11 C11 C9 115.67(10)
C12 C11 C9 111.91(10)
O11 C11 H11 107.9
C12 C11 H11 107.9
C9 C11 H11 107.9
C11 O11 H11O 103.5(13)
C13 C12 C11 114.19(11)
C13 C12 H12A 108.7
C11 C12 H12A 108.7
C13 C12 H12B 108.7
C11 C12 H12B 108.7
H12A C12 H12B 107.6
O8 C13 C14 109.80(11)
O8 C13 C12 111.15(10)
C14 C13 C12 111.59(11)
O8 C13 C16 105.73(11)
C14 C13 C16 109.15(11)
C12 C13 C16 109.23(12)
C15 C14 C13 126.20(13)
C15 C14 H14 116.9
C13 C14 H14 116.9
C14 C15 H15A 120
C14 C15 H15B 120
H15A C15 H15B 120
C13 C16 H16A 109.5
C13 C16 H16B 109.5
H16A C16 H16B 109.5
C13 C16 H16C 109.5
H16A C16 H16C 109.5
H16B C16 H16C 109.5
C8 C17 H17A 109.5
C8 C17 H17B 109.5
H17A C17 H17B 109.5
C8 C17 H17C 109.5
H17A C17 H17C 109.5
H17B C17 H17C 109.5
C10 C20 H20A 109.5
C10 C20 H20B 109.5
H20A C20 H20B 109.5
C10 C20 H20C 109.5
H20A C20 H20C 109.5
H20B C20 H20C 109.5
C4 C18 H18A 109.5
C4 C18 H18B 109.5
H18A C18 H18B 109.5
C4 C18 H18C 109.5
H18A C18 H18C 109.5
H18B C18 H18C 109.5
C4 C19 H19A 109.5
C4 C19 H19B 109.5
H19A C19 H19B 109.5
C4 C19 H19C 109.5
H19A C19 H19C 109.5
H19B C19 H19C 109.5
H0A O0 H0B 104(2)

loop_
_geom_bond_atom_site_label_1
_geom_bond_atom_site_label_2
_geom_bond_distance
C1 O1 1.4383(15)
C1 C2 1.5239(17)
C1 C10 1.5503(16)
C1 H1 1
O1 H1O 0.82(2)
C2 C3 1.5207(19)
C2 H2A 0.99
C2 H2B 0.99
C3 C4 1.5333(19)
C3 H3A 0.99
C3 H3B 0.99
C4 C18 1.5359(19)
C4 C19 1.5371(19)
C4 C5 1.5578(17)
C5 C6 1.5335(17)
C5 C10 1.5760(16)
C5 H5 1
C6 C7 1.5293(18)
C6 H6A 0.99
C6 H6B 0.99
C7 C8 1.5293(17)
C7 H7A 0.99
C7 H7B 0.99
C8 O8 1.4613(15)
C8 C17 1.5343(18)
C8 C9 1.5507(17)
O8 C13 1.4415(16)
C9 C11 1.5594(16)
C9 C10 1.5789(16)
C9 H9 1
C10 C20 1.5536(17)
C11 O11 1.4326(15)
C11 C12 1.5282(17)
C11 H11 1
O11 H11O 0.86(2)
C12 C13 1.526(2)
C12 H12A 0.99
C12 H12B 0.99
C13 C14 1.512(2)
C13 C16 1.5305(18)
C14 C15 1.316(2)
C14 H14 0.95
C15 H15A 0.95
C15 H15B 0.95
C16 H16A 0.98
C16 H16B 0.98
C16 H16C 0.98
C17 H17A 0.98
C17 H17B 0.98
C17 H17C 0.98
C20 H20A 0.98
C20 H20B 0.98
C20 H20C 0.98
C18 H18A 0.98
C18 H18B 0.98
C18 H18C 0.98
C19 H19A 0.98
C19 H19B 0.98
C19 H19C 0.98
O0 H0A 0.83(2)
O0 H0B 0.88(2)

loop_
_geom_hbond_atom_site_label_D
_geom_hbond_atom_site_label_H
_geom_hbond_atom_site_label_A
_geom_hbond_distance_DH
_geom_hbond_distance_HA
_geom_hbond_distance_DA
_geom_hbond_angle_DHA
_geom_hbond_site_symmetry_A
O1 H1O O0 0.82(2) 1.92(2) 2.7396(14) 174.6(17) .
O11 H11O O1 0.86(2) 1.83(2) 2.6315(13) 153.1(18) .
O0 H0A O11 0.83(2) 1.96(2) 2.7882(15) 175(2) 1_455
O0 H0B O8 0.88(2) 1.99(2) 2.8626(15) 176.8(19) 2_647
